data_2015260
loop_
_publ_author_name
'Seela, Frank'
'Chittepu, Padmaja'
'Eickmeier, Henning'

_publ_section_title
;4-Amino-7-(2-deoxy-2-fluoro-\b-<small>D</small>-arabinofuranosyl)-5-fluoro-7<i>H</i>-pyrrolo[2,3-<i>d</i>]pyrimidine:
 a bis-fluorinated analogue of 2'-deoxytubercidin
;
_journal_coeditor_code JZ3003
_journal_issue 4
_journal_name_full 'Acta Crystallographica Section C'
_journal_page_first o231
_journal_page_last o233
_journal_paper_doi 10.1107/S0108270106007633
_journal_volume 62
_journal_year 2006
_chemical_formula_iupac 'C11 H12 F2 N4 O3'
_chemical_formula_moiety 'C11 H12 F2 N4 O3'
_chemical_formula_sum 'C11 H12 F2 N4 O3'
_chemical_formula_weight 286.25
_chemical_name_systematic
;
4-Amino-7-(2-deoxy-2-fluoro-\b-D-arabinofuranosyl)-5-fluoro-
7H-pyrrolo[2,3-d]pyrimidine
;
_space_group_IT_number 4
_symmetry_cell_setting monoclinic
_symmetry_space_group_name_Hall 'P 2yb'
_symmetry_space_group_name_H-M 'P 1 21 1'
_atom_sites_solution_hydrogens geom
_atom_sites_solution_primary direct
_atom_sites_solution_secondary difmap
_audit_creation_method SHELXL-97
_cell_angle_alpha 90.00
_cell_angle_beta 97.856(9)
_cell_angle_gamma 90.00
_cell_formula_units_Z 2
_cell_length_a 5.7355(6)
_cell_length_b 9.8374(13)
_cell_length_c 10.9428(13)
_cell_measurement_reflns_used 54
_cell_measurement_temperature 293(2)
_cell_measurement_theta_max 12.53
_cell_measurement_theta_min 5.47
_cell_volume 611.62(13)
_computing_cell_refinement XSCANS
_computing_data_collection 'XSCANS (Siemens, 1996)'
_computing_data_reduction 'SHELXTL (Sheldrick, 1997)'
_computing_molecular_graphics SHELXTL
_computing_publication_material 'SHELXTL and PLATON (Spek, 1999)'
_computing_structure_refinement SHELXTL
_computing_structure_solution SHELXTL
_diffrn_ambient_temperature 293(2)
_diffrn_measured_fraction_theta_full 1.000
_diffrn_measured_fraction_theta_max 1.000
_diffrn_measurement_device_type 'Bruker P4'
_diffrn_measurement_method 2\q/\w
_diffrn_radiation_monochromator graphite
_diffrn_radiation_source 'fine-focus sealed tube'
_diffrn_radiation_type MoK\a
_diffrn_radiation_wavelength 0.71073
_diffrn_reflns_av_R_equivalents 0.0266
_diffrn_reflns_av_sigmaI/netI 0.0378
_diffrn_reflns_limit_h_max 1
_diffrn_reflns_limit_h_min -8
_diffrn_reflns_limit_k_max 1
_diffrn_reflns_limit_k_min -14
_diffrn_reflns_limit_l_max 15
_diffrn_reflns_limit_l_min -15
_diffrn_reflns_number 2846
_diffrn_reflns_theta_full 30.99
_diffrn_reflns_theta_max 30.99
_diffrn_reflns_theta_min 1.88
_diffrn_standards_decay_% 0
_diffrn_standards_interval_count 97
_diffrn_standards_number 3
_exptl_absorpt_coefficient_mu 0.135
_exptl_absorpt_correction_type none
_exptl_crystal_colour colourless
_exptl_crystal_density_diffrn 1.554
_exptl_crystal_density_method 'not measured'
_exptl_crystal_description block
_exptl_crystal_F_000 296
_exptl_crystal_size_max 0.5
_exptl_crystal_size_mid 0.3
_exptl_crystal_size_min 0.2
_refine_diff_density_max 0.324
_refine_diff_density_min -0.211
_refine_ls_extinction_method none
_refine_ls_goodness_of_fit_ref 1.046
_refine_ls_hydrogen_treatment mixed
_refine_ls_matrix_type full
_refine_ls_number_parameters 188
_refine_ls_number_reflns 2056
_refine_ls_number_restraints 3
_refine_ls_restrained_S_all 1.045
_refine_ls_R_factor_all 0.0458
_refine_ls_R_factor_gt 0.0385
_refine_ls_shift/su_max 0.000
_refine_ls_shift/su_mean 0.000
_refine_ls_structure_factor_coef Fsqd
_refine_ls_weighting_details 'calc w=1/[\s^2^(Fo^2^)+(0.0515P)^2^+0.0481P] where P=(Fo^2^+2Fc^2^)/3'
_refine_ls_weighting_scheme calc
_refine_ls_wR_factor_gt 0.0969
_refine_ls_wR_factor_ref 0.1015
_reflns_number_gt 1809
_reflns_number_total 2056
_reflns_threshold_expression I>2\s(I)
_cod_data_source_file jz3003.cif
_cod_data_source_block I
_cod_depositor_comments
;
The following automatic conversions were performed:
'_symmetry_cell_setting' value 'Monoclinic' changed to 'monoclinic'
according to '/home/saulius/struct/CIF-dictionaries/cif_core.dic'
dictionary named 'cif_core.dic' version 2.4.1 from 2010-06-29.

Automatic conversion script
Id: cif_fix_enum 1527 2010-12-29 10:47:43Z saulius 

The following automatic conversions were performed:

'_symmetry_cell_setting' value 'Monoclinic' changed to 'monoclinic'
according to /home/saulius/struct/CIF-dictionaries/cif_core.dic
dictionary named 'cif_core.dic' version 2.4.1 from 2010-06-29.

Automatic conversion script
Id: cif_fix_values 1715 2011-07-08 13:25:40Z adriana 
;
_cod_original_sg_symbol_H-M 'P 21'
_cod_database_code 2015260

loop_
_symmetry_equiv_pos_as_xyz
'x, y, z'
'-x, y+1/2, -z'

loop_
_atom_site_type_symbol
_atom_site_label
_atom_site_fract_x
_atom_site_fract_y
_atom_site_fract_z
_atom_site_U_iso_or_equiv
_atom_site_adp_type
_atom_site_calc_flag
_atom_site_refinement_flags
_atom_site_occupancy
N N1 0.5981(3) 0.9121(2) 0.26365(14) 0.0376(4) Uani d . 1
C C2 0.4549(5) 0.9870(3) 0.32462(18) 0.0402(5) Uani d . 1
H H2 0.3428 1.0388 0.2757 0.048 Uiso calc R 1
N N3 0.4528(4) 0.9966(2) 0.44545(15) 0.0364(4) Uani d . 1
C C4 0.6171(3) 0.9177(2) 0.50863(15) 0.0280(4) Uani d . 1
C C5 0.7753(4) 0.8333(2) 0.45896(16) 0.0309(4) Uani d . 1
C C6 0.7613(4) 0.8336(2) 0.32917(17) 0.0333(4) Uani d . 1
N N6 0.9026(4) 0.7559(3) 0.26887(19) 0.0505(6) Uani d . 1
H H6A 0.8873 0.7572 0.1896 0.061 Uiso calc R 1
H H6B 1.0078 0.7052 0.3097 0.061 Uiso calc R 1
C C7 0.9142(4) 0.7713(3) 0.5617(2) 0.0382(5) Uani d . 1
F F7 1.0868(3) 0.6806(2) 0.55244(16) 0.0637(5) Uani d . 1
C C8 0.8439(4) 0.8166(3) 0.66739(19) 0.0364(4) Uani d . 1
H H8 0.9066 0.7915 0.7471 0.044 Uiso calc R 1
N N9 0.6595(3) 0.9083(2) 0.63497(13) 0.0305(3) Uani d . 1
C C1' 0.5435(4) 0.9910(2) 0.71657(16) 0.0313(4) Uani d . 1
H H1' 0.4312 1.0513 0.6676 0.038 Uiso calc R 1
C C2' 0.4155(4) 0.9118(2) 0.80942(16) 0.0309(4) Uani d . 1
H H2' 0.2558 0.9482 0.8071 0.037 Uiso calc R 1
F F2' 0.4021(3) 0.77445(17) 0.78432(14) 0.0533(4) Uani d . 1
O O3' 0.4053(3) 0.93855(18) 1.02730(11) 0.0338(3) Uani d D 1
H H3' 0.486(4) 0.927(4) 1.0944(13) 0.051 Uiso d D 1
C C3' 0.5540(3) 0.94184(19) 0.93427(15) 0.0246(3) Uani d . 1
H H3'1 0.6820 0.8759 0.9528 0.029 Uiso calc R 1
C C4' 0.6543(3) 1.0824(2) 0.91300(15) 0.0257(3) Uani d . 1
H H4' 0.5325 1.1519 0.9149 0.031 Uiso calc R 1
O O4' 0.7188(3) 1.07168(19) 0.79053(13) 0.0426(4) Uani d . 1
O O5' 0.9562(3) 1.25163(15) 0.98599(16) 0.0374(4) Uani d D 1
H H5' 0.848(4) 1.307(3) 0.974(3) 0.056 Uiso d D 1
C C5' 0.8694(3) 1.1182(2) 1.00292(18) 0.0301(4) Uani d . 1
H H5'1 0.8310 1.1104 1.0862 0.036 Uiso calc R 1
H H5'2 0.9929 1.0530 0.9941 0.036 Uiso calc R 1

loop_
_atom_site_aniso_label
_atom_site_aniso_U_11
_atom_site_aniso_U_22
_atom_site_aniso_U_33
_atom_site_aniso_U_12
_atom_site_aniso_U_13
_atom_site_aniso_U_23
N1 0.0480(10) 0.0471(10) 0.0186(6) 0.0027(10) 0.0082(6) -0.0020(7)
C2 0.0506(12) 0.0481(12) 0.0218(8) 0.0106(11) 0.0042(8) 0.0030(9)
N3 0.0456(10) 0.0430(10) 0.0212(6) 0.0102(9) 0.0064(7) 0.0004(7)
C4 0.0330(8) 0.0340(9) 0.0173(6) 0.0002(8) 0.0051(6) -0.0013(7)
C5 0.0337(9) 0.0374(10) 0.0225(7) 0.0033(8) 0.0074(7) -0.0028(8)
C6 0.0385(9) 0.0390(11) 0.0239(8) -0.0029(9) 0.0097(7) -0.0061(8)
N6 0.0551(12) 0.0659(15) 0.0336(9) 0.0138(12) 0.0167(8) -0.0094(10)
C7 0.0356(10) 0.0440(12) 0.0345(9) 0.0085(10) 0.0032(8) -0.0016(9)
F7 0.0560(9) 0.0775(13) 0.0558(9) 0.0359(10) 0.0008(7) -0.0057(9)
C8 0.0371(9) 0.0454(12) 0.0252(8) 0.0033(10) -0.0009(7) 0.0017(8)
N9 0.0355(8) 0.0396(9) 0.0162(6) 0.0027(8) 0.0034(5) 0.0008(6)
C1' 0.0402(10) 0.0367(10) 0.0179(7) -0.0039(9) 0.0073(7) -0.0017(7)
C2' 0.0346(9) 0.0389(10) 0.0196(7) -0.0097(9) 0.0056(6) -0.0065(7)
F2' 0.0801(11) 0.0436(8) 0.0400(7) -0.0277(8) 0.0214(7) -0.0149(6)
O3' 0.0349(7) 0.0497(9) 0.0181(5) -0.0051(7) 0.0089(5) -0.0002(6)
C3' 0.0276(8) 0.0289(8) 0.0182(6) -0.0021(7) 0.0065(6) -0.0014(6)
C4' 0.0314(8) 0.0279(8) 0.0182(6) -0.0020(7) 0.0053(6) -0.0025(6)
O4' 0.0595(10) 0.0500(10) 0.0211(6) -0.0260(9) 0.0150(6) -0.0079(6)
O5' 0.0303(7) 0.0356(8) 0.0476(9) -0.0076(7) 0.0098(6) -0.0072(7)
C5' 0.0287(9) 0.0318(9) 0.0295(8) -0.0011(8) 0.0033(7) -0.0031(7)

loop_
_atom_type_symbol
_atom_type_description
_atom_type_scat_dispersion_real
_atom_type_scat_dispersion_imag
_atom_type_scat_source
C C 0.0033 0.0000 'International Tables Vol C Tables 4.2.6.8 and 6.1.1.4'
H H 0.0000 0.0000 'International Tables Vol C Tables 4.2.6.8 and 6.1.1.4'
N N 0.0061 0.0000 'International Tables Vol C Tables 4.2.6.8 and 6.1.1.4'
O O 0.0106 0.0000 'International Tables Vol C Tables 4.2.6.8 and 6.1.1.4'
F F 0.0171 0.0000 'International Tables Vol C Tables 4.2.6.8 and 6.1.1.4'

loop_
_geom_angle_atom_site_label_1
_geom_angle_atom_site_label_2
_geom_angle_atom_site_label_3
_geom_angle
_geom_angle_publ_flag
C6 N1 C2 118.58(17) no
N3 C2 N1 128.4(2) no
N3 C2 H2 115.8 no
N1 C2 H2 115.8 no
C2 N3 C4 111.85(18) no
N3 C4 N9 125.06(17) no
N3 C4 C5 126.44(16) no
N9 C4 C5 108.49(17) no
C4 C5 C6 116.14(18) no
C4 C5 C7 105.73(16) no
C6 C5 C7 138.1(2) no
N1 C6 N6 119.07(19) no
N1 C6 C5 118.55(18) no
N6 C6 C5 122.4(2) no
C6 N6 H6A 120.0 no
C6 N6 H6B 120.0 no
H6A N6 H6B 120.0 no
F7 C7 C8 126.3(2) yes
F7 C7 C5 124.21(19) yes
C8 C7 C5 109.5(2) no
C7 C8 N9 107.43(18) no
C7 C8 H8 126.3 no
N9 C8 H8 126.3 no
C4 N9 C8 108.81(16) no
C4 N9 C1' 123.65(17) yes
C8 N9 C1' 127.29(16) yes
N9 C1' O4' 108.33(17) no
N9 C1' C2' 115.22(19) no
O4' C1' C2' 105.46(14) yes
N9 C1' H1' 109.2 no
O4' C1' H1' 109.2 no
C2' C1' H1' 109.2 no
F2' C2' C3' 112.28(18) yes
F2' C2' C1' 112.44(16) yes
C3' C2' C1' 104.93(15) yes
F2' C2' H2' 109.0 no
C3' C2' H2' 109.0 no
C1' C2' H2' 109.0 no
C3' O3' H3' 109(2) no
O3' C3' C2' 110.56(15) no
O3' C3' C4' 114.01(15) no
C2' C3' C4' 101.61(15) no
O3' C3' H3'1 110.1 no
C2' C3' H3'1 110.1 no
C4' C3' H3'1 110.1 no
O4' C4' C5' 109.37(15) no
O4' C4' C3' 103.02(14) no
C5' C4' C3' 113.75(15) no
O4' C4' H4' 110.2 no
C5' C4' H4' 110.2 no
C3' C4' H4' 110.2 no
C1' O4' C4' 108.33(14) no
C5' O5' H5' 111(2) no
O5' C5' C4' 113.51(17) no
O5' C5' H5'1 108.9 no
C4' C5' H5'1 108.9 no
O5' C5' H5'2 108.9 no
C4' C5' H5'2 108.9 no
H5'1 C5' H5'2 107.7 no

loop_
_geom_bond_atom_site_label_1
_geom_bond_atom_site_label_2
_geom_bond_distance
_geom_bond_publ_flag
N1 C6 1.343(3) no
N1 C2 1.346(3) no
C2 N3 1.327(2) no
C2 H2 0.9300 no
N3 C4 1.338(3) yes
C4 N9 1.374(2) no
C4 C5 1.394(3) yes
C5 C6 1.412(2) yes
C5 C7 1.423(3) no
C6 N6 1.350(3) no
N6 H6A 0.8600 no
N6 H6B 0.8600 no
C7 F7 1.346(3) yes
C7 C8 1.352(3) no
C8 N9 1.398(3) no
C8 H8 0.9300 no
N9 C1' 1.436(3) yes
C1' O4' 1.440(3) yes
C1' C2' 1.543(3) no
C1' H1' 0.9800 no
C2' F2' 1.379(3) yes
C2' C3' 1.513(2) no
C2' H2' 0.9800 no
O3' C3' 1.415(2) no
O3' H3' 0.821(17) no
C3' C4' 1.527(3) no
C3' H3'1 0.9800 no
C4' O4' 1.442(2) yes
C4' C5' 1.511(3) no
C4' H4' 0.9800 no
O5' C5' 1.425(3) no
O5' H5' 0.82(3) no
C5' H5'1 0.9700 no
C5' H5'2 0.9700 no

loop_
_geom_hbond_atom_site_label_D
_geom_hbond_atom_site_label_H
_geom_hbond_atom_site_label_A
_geom_hbond_site_symmetry_A
_geom_hbond_distance_DH
_geom_hbond_distance_HA
_geom_hbond_distance_DA
_geom_hbond_angle_DHA
N6 H6A O5' 2_746 0.86 2.23 3.009(3) 151
N6 H6B O4' 2_746 0.86 2.42 2.968(3) 122
O3' H3' N1 1_556 0.821(17) 1.882(15) 2.683(2) 165(3)
O5' H5' O3' 2_657 0.82(3) 1.94(3) 2.760(2) 171(3)
N6 H6B F7 . 0.86 2.64 3.225(3) 126

loop_
_geom_torsion_atom_site_label_1
_geom_torsion_atom_site_label_2
_geom_torsion_atom_site_label_3
_geom_torsion_atom_site_label_4
_geom_torsion
_geom_torsion_publ_flag
C6 N1 C2 N3 1.0(4) no
N1 C2 N3 C4 -0.8(4) no
C2 N3 C4 N9 178.8(2) no
C2 N3 C4 C5 -0.3(3) no
N3 C4 C5 C6 1.1(3) no
N9 C4 C5 C6 -178.11(19) no
N3 C4 C5 C7 179.7(2) no
N9 C4 C5 C7 0.5(2) no
C2 N1 C6 N6 178.6(2) no
C2 N1 C6 C5 0.0(3) no
C4 C5 C6 N1 -0.9(3) no
C7 C5 C6 N1 -178.9(3) no
C4 C5 C6 N6 -179.5(2) no
C7 C5 C6 N6 2.5(4) no
C4 C5 C7 F7 179.1(2) no
C6 C5 C7 F7 -2.7(5) yes
C4 C5 C7 C8 -0.3(3) no
C6 C5 C7 C8 177.9(3) no
F7 C7 C8 N9 -179.4(2) yes
C5 C7 C8 N9 -0.1(3) no
N3 C4 N9 C8 -179.8(2) no
C5 C4 N9 C8 -0.6(2) no
N3 C4 N9 C1' -5.1(3) no
C5 C4 N9 C1' 174.12(19) no
C7 C8 N9 C4 0.4(3) no
C7 C8 N9 C1' -174.0(2) no
C4 N9 C1' O4' -117.8(2) yes
C8 N9 C1' O4' 55.9(3) yes
C4 N9 C1' C2' 124.4(2) no
C8 N9 C1' C2' -61.9(3) no
N9 C1' C2' F2' -10.0(3) yes
O4' C1' C2' F2' -129.45(19) yes
N9 C1' C2' C3' 112.27(19) yes
O4' C1' C2' C3' -7.1(2) no
F2' C2' C3' O3' -87.7(2) yes
C1' C2' C3' O3' 149.88(17) no
F2' C2' C3' C4' 150.92(17) yes
C1' C2' C3' C4' 28.5(2) no
O3' C3' C4' O4' -159.14(15) no
C2' C3' C4' O4' -40.19(18) yes
O3' C3' C4' C5' 82.58(19) no
C2' C3' C4' C5' -158.47(16) no
N9 C1' O4' C4' -142.98(18) yes
C2' C1' O4' C4' -19.1(2) yes
C5' C4' O4' C1' 158.90(18) yes
C3' C4' O4' C1' 37.6(2) yes
O4' C4' C5' O5' 68.0(2) yes
C3' C4' C5' O5' -177.46(15) yes

loop_
_cod_related_entry_id
_cod_related_entry_database
_cod_related_entry_code
1 ChemSpider 21180930
